data_9012866
loop_
_publ_author_name
'Graeser, S.'
'Schwander, H.'
'Wulf, R.'
'Edenharter, A.'

_publ_section_title
;Erniggliite (Tl2SnAs2S6), a new mineral from Lengenbach, Binntal
 (Switzerland): description and crystal structure determination based on data
 from synchrotron radiation Locality: Lengenbach, Binntal, Switzerland
;
_journal_name_full 'Schweizerische Mineralogische und Petrographische Mitteilungen'
_journal_page_first 293
_journal_page_last 305
_journal_volume 72
_journal_year 1992
_chemical_compound_source 'Lengenbach, Binntal, Switzerland'
_chemical_formula_sum 'As2 S6 Sn Tl2'
_chemical_name_mineral Erniggliite
_space_group_IT_number 147
_symmetry_space_group_name_Hall '-P 3'
_symmetry_space_group_name_H-M 'P -3'
_cell_angle_alpha 90
_cell_angle_beta 90
_cell_angle_gamma 120
_cell_length_a 6.680
_cell_length_b 6.680
_cell_length_c 7.164
_cell_formula_units_Z 1
_cell_volume 276.847
_database_code_amcsd 0015406
_exptl_crystal_density_diffrn 5.217
_cod_original_formula_sum 'Sn Tl2 As2 S6'
_cod_database_code 9012866

loop_
_space_group_symop_operation_xyz
x,y,z
y,-x+y,-z
-x+y,-x,z
-x,-y,-z
-y,x-y,z
x-y,x,-z

loop_
_atom_site_aniso_label
_atom_site_aniso_U_11
_atom_site_aniso_U_22
_atom_site_aniso_U_33
_atom_site_aniso_U_12
_atom_site_aniso_U_13
_atom_site_aniso_U_23
Sn 0.00770 0.00770 0.01560 0.00390 0.00000 0.00000
Tl 0.04610 0.04610 0.02080 0.02310 0.00000 0.00000
As 0.01630 0.01630 0.01570 0.00810 0.00000 0.00000
S 0.02690 0.01020 0.01800 0.00650 0.00560 0.00150

loop_
_atom_site_label
_atom_site_fract_x
_atom_site_fract_y
_atom_site_fract_z
_atom_site_U_iso_or_equiv
Sn 0.00000 0.00000 0.00000 0.01030
Tl 0.33333 0.66667 0.38230 0.03770
As 0.33333 0.66667 0.92660 0.01610
S 0.20510 0.33460 0.76840 0.01960

loop_
_cod_related_entry_id
_cod_related_entry_database
_cod_related_entry_code
1 AMCSD 0015406
